data_1522398
loop_
_publ_author_name
'Lueken, H.'
'Scheins, W.'
'Handrick, K.'

_publ_section_title
;
 Magnetismus von Europium-Clustern in intermetallischen Verbindungen mit
 Mg. Teil 2. Ueber den Einfluss von Aluminium auf die intra- und
 intercluster Wechselwirkungen in Eu(Mg1-xAlx)5.3
;
_journal_name_full 'Journal of Alloys Compd.'
_journal_page_first 271
_journal_page_last 280
_journal_volume 183
_journal_year 1992
_chemical_formula_sum 'Al0.52 Eu2 Mg9.88'
_space_group_IT_number 194
_symmetry_space_group_name_Hall '-P 6c 2c'
_symmetry_space_group_name_H-M 'P 63/m m c'
_cell_angle_alpha 90
_cell_angle_beta 90
_cell_angle_gamma 120
_cell_formula_units_Z 3
_cell_length_a 10.297
_cell_length_b 10.297
_cell_length_c 10.611
_cell_volume 974.335
_citation_journal_id_ASTM JALCEU
_cod_data_source_file Lueken_JALCEU_1992_1217.cif
_cod_data_source_block Al0.52Eu2Mg9.88
_cod_original_cell_volume 974.3351
_cod_database_code 1522398

loop_
_symmetry_equiv_pos_as_xyz
x,y,z
x-y,x,z+1/2
-y,x-y,z
-x,-y,z+1/2
-x+y,-x,z
y,-x+y,z+1/2
-y,-x,-z+1/2
x-y,-y,-z
x,x-y,-z+1/2
y,x,-z
-x+y,y,-z+1/2
-x,-x+y,-z
-x,-y,-z
-x+y,-x,-z-1/2
y,-x+y,-z
x,y,-z-1/2
x-y,x,-z
-y,x-y,-z-1/2
y,x,z-1/2
-x+y,y,z
-x,-x+y,z-1/2
-y,-x,z
x-y,-y,z-1/2
x,x-y,z

loop_
_atom_site_label
_atom_site_type_symbol
_atom_site_fract_x
_atom_site_fract_y
_atom_site_fract_z
_atom_site_occupancy
_atom_site_U_iso_or_equiv
Al6 Al 0.56795 0.1359 0.25 0.05 0.0
Mg2 Mg 0 0 0.25 0.731 0.0
Al2 Al 0 0 0.25 0.039 0.0
Mg7 Mg 0.8396 0.6792 0.0894 0.95 0.0
Mg4 Mg 0.3333 0.6667 0.9983 0.95 0.0
Mg3 Mg 0 0 0.086 0.247 0.0
Mg1 Mg 0 0 0 0.38 0.0
Eu1 Eu 0.19547 0.39094 0.25 1 0.0
Mg5 Mg 0.5 0 0 0.95 0.0
Al7 Al 0.8396 0.6792 0.0894 0.05 0.0
Mg6 Mg 0.56795 0.1359 0.25 0.95 0.0
Al1 Al 0 0 0 0.02 0.0
Al5 Al 0.5 0 0 0.05 0.0
Al4 Al 0.3333 0.6667 0.9983 0.05 0.0
Al3 Al 0 0 0.086 0.013 0.0
